data_7707650
loop_
_publ_author_name
'Zhao, Xin-Hua'
'Shao, Dong'
'Chen, Jia-Tao'
'Liu, Min'
'Li, Tao'
'Yang, Jiong'
'Zhang, Yuan-Zhu'

_publ_section_title
;
 Spin and valence isomerism in cyanide-bridged {FeM<sup>II</sup>} (M = Fe
 and Co) clusters.
;
_journal_issue 28
_journal_name_full 'Dalton transactions (Cambridge, England : 2003)'
_journal_page_first 9768
_journal_page_last 9774
_journal_paper_doi 10.1039/d1dt01298c
_journal_volume 50
_journal_year 2021
_chemical_formula_moiety 'C63 H73 B2 Co Fe2 N23, 2[CH3OH,H2O]'
_chemical_formula_sum 'C65 H85 B2 Co Fe2 N23 O4'
_chemical_formula_weight 1444.80
_space_group_crystal_system monoclinic
_space_group_IT_number 15
_space_group_name_Hall '-C 2yc'
_space_group_name_H-M_alt 'C 1 2/c 1'
_atom_sites_solution_hydrogens mixed
_atom_sites_solution_primary dual
_audit_creation_date 2020-04-10
_audit_creation_method
;
Olex2 1.3
(compiled 2020.02.04 svn.rd84adfe8 for OlexSys, GUI svn.r6032)
;
_audit_update_record
;
2021-05-13 deposited with the CCDC.	2021-06-07 downloaded from the CCDC.
;
_cell_angle_alpha 90
_cell_angle_beta 110.872(4)
_cell_angle_gamma 90
_cell_formula_units_Z 4
_cell_length_a 23.122(3)
_cell_length_b 22.592(3)
_cell_length_c 15.524(2)
_cell_measurement_reflns_used 7047
_cell_measurement_temperature 299.99
_cell_measurement_theta_max 24.765
_cell_measurement_theta_min 2.609
_cell_volume 7577.2(17)
_computing_cell_refinement 'SAINT V8.38A (Bruker, 2018)'
_computing_data_collection 'Bruker APEX3'
_computing_data_reduction 'SAINT V8.38A (Bruker, 2018)'
_computing_molecular_graphics 'Olex2 1.3 (Dolomanov et al., 2009)'
_computing_publication_material 'Olex2 1.3 (Dolomanov et al., 2009)'
_computing_structure_refinement 'XL  (Sheldrick, 2008)'
_computing_structure_solution 'SHELXT 2014/5 (Sheldrick, 2014)'
_diffrn_ambient_temperature 299.99
_diffrn_measured_fraction_theta_full 0.980
_diffrn_measured_fraction_theta_max 0.980
_diffrn_measurement_device_type 'Bruker APEX-II CCD'
_diffrn_measurement_method '\f and \w scans'
_diffrn_radiation_type MoK\a
_diffrn_radiation_wavelength 0.71073
_diffrn_reflns_av_R_equivalents 0.0563
_diffrn_reflns_av_unetI/netI 0.0575
_diffrn_reflns_Laue_measured_fraction_full 0.980
_diffrn_reflns_Laue_measured_fraction_max 0.980
_diffrn_reflns_limit_h_max 27
_diffrn_reflns_limit_h_min -27
_diffrn_reflns_limit_k_max 26
_diffrn_reflns_limit_k_min -26
_diffrn_reflns_limit_l_max 14
_diffrn_reflns_limit_l_min -18
_diffrn_reflns_number 24213
_diffrn_reflns_point_group_measured_fraction_full 0.980
_diffrn_reflns_point_group_measured_fraction_max 0.980
_diffrn_reflns_theta_full 24.926
_diffrn_reflns_theta_max 24.926
_diffrn_reflns_theta_min 2.609
_diffrn_source_current 1.4
_diffrn_source_power 0.07
_diffrn_source_voltage 50.0
_diffrn_standards_number 0
_exptl_absorpt_coefficient_mu 0.654
_exptl_absorpt_correction_T_max 0.7451
_exptl_absorpt_correction_T_min 0.6229
_exptl_absorpt_correction_type multi-scan
_exptl_absorpt_process_details
'SADABS-2016/2 (Bruker,2016/2) was used for absorption correction. wR2(int) was 0.1219 before and 0.0645 after correction. The Ratio of minimum to maximum transmission is 0.8360. The \l/2 correction factor is Not present.'
_exptl_crystal_colour 'dark red'
_exptl_crystal_colour_modifier dark
_exptl_crystal_colour_primary red
_exptl_crystal_density_diffrn 1.267
_exptl_crystal_description block
_exptl_crystal_F_000 3028
_exptl_crystal_size_max 0.18
_exptl_crystal_size_mid 0.15
_exptl_crystal_size_min 0.1
_refine_diff_density_max 0.668
_refine_diff_density_min -0.714
_refine_diff_density_rms 0.070
_refine_ls_extinction_method none
_refine_ls_goodness_of_fit_ref 1.024
_refine_ls_hydrogen_treatment mixed
_refine_ls_matrix_type full
_refine_ls_number_parameters 409
_refine_ls_number_reflns 6495
_refine_ls_number_restraints 69
_refine_ls_restrained_S_all 1.037
_refine_ls_R_factor_all 0.0851
_refine_ls_R_factor_gt 0.0612
_refine_ls_shift/su_max 0.000
_refine_ls_shift/su_mean 0.000
_refine_ls_structure_factor_coef Fsqd
_refine_ls_weighting_details 'w=1/[\s^2^(Fo^2^)+(0.1303P)^2^+5.5173P] where P=(Fo^2^+2Fc^2^)/3'
_refine_ls_weighting_scheme calc
_refine_ls_wR_factor_gt 0.1933
_refine_ls_wR_factor_ref 0.2128
_reflns_Friedel_coverage 0.000
_reflns_number_gt 4431
_reflns_number_total 6495
_reflns_threshold_expression 'I > 2\s(I)'
_cod_data_source_file d1dt01298c3.cif
_cod_data_source_block Fe2Co-300K
_cod_depositor_comments 'Adding full bibliography for 7707647--7707650.cif.'
_cod_database_code 7707650
_shelx_shelxl_version_number 2014/7
_shelx_space_group_comment
;
The symmetry employed for this shelxl refinement is uniquely defined
by the following loop, which should always be used as a source of
symmetry information in preference to the above space-group names.
They are only intended as comments.
;
_shelx_estimated_absorpt_t_max 0.938
_shelx_estimated_absorpt_t_min 0.891
_olex2_refinement_description
;
1. Fixed Uiso
 At 1.2 times of:
  All C(H) groups, All C(H,H) groups
 At 1.5 times of:
  All C(H,H,H) groups
2. Shared sites
{N12, C1A}
3. Restrained distances
 N2-C8
 1.5 with sigma of 0.001
4. Rigid bond restraints
 N12, C9, C10, C11, C12, C13
 with sigma for 1-2 distances of 0.02 and sigma for 1-3 distances of 0.02
 N2, C7
 with sigma for 1-2 distances of 0.02 and sigma for 1-3 distances of 0.02
 N2, C8
 with sigma for 1-2 distances of 0.02 and sigma for 1-3 distances of 0.02
5. Uiso/Uaniso restraints and constraints
N12 \\sim C9 \\sim C10 \\sim C11 \\sim C12 \\sim C13: within 2A with sigma of
0.02 and sigma for terminal atoms of 0.04 within 2A
N2 \\sim C7: within 2A with sigma of 0.02 and sigma for terminal atoms of 0.04
within 2A
N2 \\sim C8: within 2A with sigma of 0.02 and sigma for terminal atoms of 0.04
within 2A
Uanis(C8) \\sim Ueq: with sigma of 0.01 and sigma for terminal atoms of 0.02
Uanis(N12) = Uanis(C1A)
6. Others
 Fixed Sof: N12(0.5) H13(0.5) H13A(0.5) C1A(0.5) H1A(0.5)
7.a Secondary CH2 refined with riding coordinates:
 C6(H6A,H6B), C7(H7A,H7B), C8(H8A,H8B)
7.b Aromatic/amide H refined with riding coordinates:
 C13(H13), C13(H13A), C12(H12), C11(H11), C10(H10), C1(H1), C1A(H1A), C2(H2),
 C3(H3), C4(H4), C18(H18), C23(H23), C28(H28)
7.c Fitted hexagon refined as free rotating group:
 N12(C13,C12,C11,C10,C9)
7.d Idealised Me refined as rotating group:
 C20(H20A,H20B,H20C), C21(H21A,H21B,H21C), C25(H25A,H25B,H25C), C26(H26A,H26B,
 H26C), C30(H30A,H30B,H30C), C31(H31A,H31B,H31C)
;
_smtbx_masks_special_details
;
A solvent mask was calculated and 248 electrons were
found in a volume of 1890 A^3 in 1 void per unit cell.
This is consistent with the presence of 
[CH3OH,H2O] per Asymmetric Unit 
which account for 224 electrons 
per unit cell.
;
_smtbx_masks_void_probe_radius 1.2
_smtbx_masks_void_truncation_radius 1.2
_olex2_submission_special_instructions 'No special instructions were received'

loop_
_space_group_symop_operation_xyz
'x, y, z'
'-x, y, -z+1/2'
'x+1/2, y+1/2, z'
'-x+1/2, y+1/2, -z+1/2'
'-x, -y, -z'
'x, -y, z-1/2'
'-x+1/2, -y+1/2, -z'
'x+1/2, -y+1/2, z-1/2'

loop_
_atom_site_label
_atom_site_type_symbol
_atom_site_fract_x
_atom_site_fract_y
_atom_site_fract_z
_atom_site_U_iso_or_equiv
_atom_site_adp_type
_atom_site_occupancy
_atom_site_site_symmetry_order
_atom_site_calc_flag
_atom_site_refinement_flags_posn
_atom_site_refinement_flags_adp
_atom_site_refinement_flags_occupancy
_atom_site_disorder_assembly
_atom_site_disorder_group
Co1 Co 0.5000 0.17356(3) 0.2500 0.0487(3) Uani 1 2 d S T P . .
Fe1 Fe 0.58126(2) 0.32678(3) 0.50385(4) 0.0511(2) Uani 1 1 d . . . . .
N1 N 0.41402(17) 0.16871(15) 0.2692(3) 0.0575(9) Uani 1 1 d . . . . .
N2 N 0.45302(19) 0.10200(17) 0.1626(3) 0.0718(11) Uani 1 1 d D U . . .
N3 N 0.53573(14) 0.23573(16) 0.3497(2) 0.0550(9) Uani 1 1 d . . . . .
N4 N 0.4653(2) 0.2828(3) 0.5377(4) 0.1018(16) Uani 1 1 d . . . . .
N5 N 0.6558(2) 0.2200(2) 0.6075(3) 0.0863(13) Uani 1 1 d . . . . .
N6 N 0.53539(14) 0.39593(15) 0.4353(2) 0.0558(9) Uani 1 1 d . . . . .
N7 N 0.56333(14) 0.45036(15) 0.4573(2) 0.0521(8) Uani 1 1 d . . . . .
N8 N 0.65386(14) 0.35623(14) 0.4731(2) 0.0492(8) Uani 1 1 d . . . . .
N9 N 0.67034(14) 0.41423(14) 0.4917(2) 0.0482(8) Uani 1 1 d . . . . .
N10 N 0.60959(16) 0.37444(15) 0.6223(2) 0.0578(9) Uani 1 1 d . . . . .
N11 N 0.63324(15) 0.42989(15) 0.6197(2) 0.0558(9) Uani 1 1 d . . . . .
N12 N 0.4345(4) -0.0088(4) 0.0165(5) 0.228(4) Uani 0.5 1 d G U P A 8
C13 C 0.3985(4) -0.0433(3) -0.0574(7) 0.228(5) Uani 1 1 d G U . . .
H13 H 0.3989 -0.0843 -0.0519 0.274 Uiso 0.5 1 calc R U P A 8
H13A H 0.3989 -0.0843 -0.0519 0.274 Uiso 0.5 1 calc R U P A 9
C12 C 0.3621(3) -0.0165(4) -0.1393(6) 0.248(6) Uani 1 1 d G U . . .
H12 H 0.3380 -0.0395 -0.1887 0.298 Uiso 1 1 calc R U . . .
C11 C 0.3616(3) 0.0448(4) -0.1474(5) 0.228(5) Uani 1 1 d G U . . .
H11 H 0.3372 0.0628 -0.2022 0.274 Uiso 1 1 calc R U . . .
C10 C 0.3975(4) 0.0793(3) -0.0736(6) 0.190(4) Uani 1 1 d G U . . .
H10 H 0.3971 0.1203 -0.0790 0.228 Uiso 1 1 calc R U . . .
C9 C 0.4339(3) 0.0525(3) 0.0084(5) 0.180(4) Uani 1 1 d G U . . .
C1 C 0.3993(2) 0.1939(2) 0.3348(3) 0.0693(13) Uani 1 1 d . . . . .
H1 H 0.4305 0.2129 0.3821 0.083 Uiso 1 1 calc R U . . .
C1A C 0.4345(4) -0.0088(4) 0.0165(5) 0.228(4) Uani 0.5 1 d . . P A 9
H1A H 0.4589 -0.0268 0.0713 0.273 Uiso 0.5 1 calc R U P A 9
C2 C 0.3408(3) 0.1938(3) 0.3378(4) 0.0892(16) Uani 1 1 d . . . . .
H2 H 0.3327 0.2118 0.3861 0.107 Uiso 1 1 calc R U . . .
C3 C 0.2941(3) 0.1664(3) 0.2670(5) 0.100(2) Uani 1 1 d . . . . .
H3 H 0.2536 0.1664 0.2658 0.120 Uiso 1 1 calc R U . . .
C4 C 0.3085(2) 0.1395(2) 0.1999(4) 0.0827(16) Uani 1 1 d . . . . .
H4 H 0.2781 0.1197 0.1527 0.099 Uiso 1 1 calc R U . . .
C5 C 0.3684(2) 0.14149(19) 0.2012(3) 0.0627(12) Uani 1 1 d . . . . .
C6 C 0.3866(2) 0.1172(2) 0.1267(4) 0.0774(15) Uani 1 1 d . . . . .
H6A H 0.3785 0.1462 0.0777 0.093 Uiso 1 1 calc R U . . .
H6B H 0.3623 0.0821 0.1014 0.093 Uiso 1 1 calc R U . . .
C7 C 0.4662(3) 0.0477(2) 0.2182(5) 0.107(2) Uani 1 1 d . U . . .
H7A H 0.4578 0.0134 0.1782 0.129 Uiso 1 1 calc R U . . .
H7B H 0.4397 0.0458 0.2546 0.129 Uiso 1 1 calc R U . . .
C8 C 0.4744(4) 0.0949(4) 0.0827(4) 0.153(3) Uani 1 1 d D U . . .
H8A H 0.5166 0.0802 0.1053 0.184 Uiso 1 1 calc R U . . .
H8B H 0.4746 0.1333 0.0550 0.184 Uiso 1 1 calc R U . . .
C14 C 0.55353(17) 0.27247(19) 0.4037(3) 0.0517(10) Uani 1 1 d . . . . .
C15 C 0.5094(2) 0.2997(2) 0.5277(3) 0.0696(12) Uani 1 1 d . . . . .
C16 C 0.6283(2) 0.2598(2) 0.5702(3) 0.0573(11) Uani 1 1 d . . . . .
C17 C 0.48091(18) 0.4057(2) 0.3641(3) 0.0584(11) Uani 1 1 d . . . . .
C18 C 0.4751(2) 0.4647(2) 0.3448(3) 0.0646(12) Uani 1 1 d . . . . .
H18 H 0.4418 0.4831 0.3002 0.078 Uiso 1 1 calc R U . . .
C19 C 0.52703(19) 0.49212(19) 0.4026(3) 0.0561(10) Uani 1 1 d . . . . .
C20 C 0.4360(2) 0.3571(2) 0.3180(4) 0.0875(17) Uani 1 1 d . . . . .
H20A H 0.4524 0.3339 0.2803 0.131 Uiso 1 1 calc R U . . .
H20B H 0.3972 0.3742 0.2803 0.131 Uiso 1 1 calc R U . . .
H20C H 0.4297 0.3323 0.3641 0.131 Uiso 1 1 calc R U . . .
C21 C 0.5434(2) 0.5562(2) 0.4111(4) 0.0731(13) Uani 1 1 d . . . . .
H21A H 0.5410 0.5714 0.4675 0.110 Uiso 1 1 calc R U . . .
H21B H 0.5150 0.5773 0.3598 0.110 Uiso 1 1 calc R U . . .
H21C H 0.5848 0.5610 0.4116 0.110 Uiso 1 1 calc R U . . .
C22 C 0.69333(17) 0.33317(18) 0.4357(3) 0.0492(10) Uani 1 1 d . . . . .
C23 C 0.73518(18) 0.37582(19) 0.4328(3) 0.0559(11) Uani 1 1 d . . . . .
H23 H 0.7677 0.3712 0.4114 0.067 Uiso 1 1 calc R U . . .
C24 C 0.71933(17) 0.42665(18) 0.4680(3) 0.0522(10) Uani 1 1 d . . . . .
C25 C 0.68915(18) 0.2709(2) 0.4021(3) 0.0603(11) Uani 1 1 d . . . . .
H25A H 0.6849 0.2446 0.4481 0.090 Uiso 1 1 calc R U . . .
H25B H 0.7260 0.2611 0.3902 0.090 Uiso 1 1 calc R U . . .
H25C H 0.6538 0.2669 0.3463 0.090 Uiso 1 1 calc R U . . .
C26 C 0.7495(2) 0.4859(2) 0.4835(3) 0.0695(13) Uani 1 1 d . . . . .
H26A H 0.7195 0.5156 0.4529 0.104 Uiso 1 1 calc R U . . .
H26B H 0.7823 0.4863 0.4591 0.104 Uiso 1 1 calc R U . . .
H26C H 0.7662 0.4942 0.5484 0.104 Uiso 1 1 calc R U . . .
C27 C 0.6179(2) 0.3631(2) 0.7103(3) 0.0636(12) Uani 1 1 d . . . . .
C28 C 0.6483(2) 0.4115(2) 0.7633(3) 0.0705(13) Uani 1 1 d . . . . .
H28 H 0.6599 0.4154 0.8269 0.085 Uiso 1 1 calc R U . . .
C29 C 0.65768(19) 0.4517(2) 0.7048(3) 0.0640(12) Uani 1 1 d . . . . .
C30 C 0.5968(3) 0.3080(3) 0.7433(4) 0.0914(17) Uani 1 1 d . . . . .
H30A H 0.5752 0.2833 0.6915 0.137 Uiso 1 1 calc R U . . .
H30B H 0.5695 0.3182 0.7753 0.137 Uiso 1 1 calc R U . . .
H30C H 0.6320 0.2871 0.7843 0.137 Uiso 1 1 calc R U . . .
C31 C 0.6886(2) 0.5103(2) 0.7249(4) 0.0842(16) Uani 1 1 d . . . . .
H31A H 0.7320 0.5056 0.7366 0.126 Uiso 1 1 calc R U . . .
H31B H 0.6830 0.5273 0.7781 0.126 Uiso 1 1 calc R U . . .
H31C H 0.6708 0.5361 0.6729 0.126 Uiso 1 1 calc R U . . .
B1 B 0.6305(2) 0.4542(2) 0.5272(3) 0.0546(12) Uani 1 1 d . . . . .
H1B H 0.6495(15) 0.5001(16) 0.531(2) 0.037(9) Uiso 1 1 d . . . . .

loop_
_atom_site_aniso_label
_atom_site_aniso_U_11
_atom_site_aniso_U_22
_atom_site_aniso_U_33
_atom_site_aniso_U_23
_atom_site_aniso_U_13
_atom_site_aniso_U_12
Co1 0.0427(4) 0.0398(4) 0.0498(5) 0.000 -0.0002(3) 0.000
Fe1 0.0405(3) 0.0497(4) 0.0577(4) -0.0071(2) 0.0110(3) 0.0050(2)
N1 0.054(2) 0.052(2) 0.056(2) 0.0037(16) 0.0060(17) -0.0057(16)
N2 0.076(3) 0.057(2) 0.065(2) -0.0152(19) 0.0029(19) 0.0024(19)
N3 0.0402(17) 0.053(2) 0.062(2) -0.0073(17) 0.0060(15) 0.0006(15)
N4 0.074(3) 0.129(4) 0.118(4) -0.024(3) 0.054(3) -0.022(3)
N5 0.089(3) 0.080(3) 0.091(3) 0.015(3) 0.033(2) 0.028(3)
N6 0.0402(17) 0.054(2) 0.065(2) -0.0108(17) 0.0088(15) 0.0119(15)
N7 0.0441(17) 0.048(2) 0.058(2) -0.0074(16) 0.0115(15) 0.0076(15)
N8 0.0385(16) 0.048(2) 0.0530(18) -0.0076(15) 0.0067(14) 0.0039(14)
N9 0.0415(17) 0.0466(19) 0.0528(18) -0.0044(15) 0.0122(14) 0.0063(14)
N10 0.054(2) 0.055(2) 0.062(2) -0.0060(17) 0.0170(16) 0.0058(16)
N11 0.0479(18) 0.056(2) 0.055(2) -0.0127(16) 0.0081(15) 0.0045(16)
N12 0.231(9) 0.186(8) 0.273(9) -0.131(7) 0.098(8) -0.014(7)
C13 0.224(11) 0.220(9) 0.251(11) -0.138(8) 0.097(9) -0.038(8)
C12 0.189(9) 0.276(11) 0.274(11) -0.169(10) 0.075(8) -0.002(9)
C11 0.154(8) 0.281(11) 0.230(9) -0.145(9) 0.044(7) -0.014(8)
C10 0.133(7) 0.258(10) 0.160(7) -0.106(7) 0.029(6) -0.006(7)
C9 0.154(7) 0.181(8) 0.185(8) -0.099(7) 0.038(6) -0.006(7)
C1 0.066(3) 0.063(3) 0.070(3) 0.009(2) 0.014(2) -0.007(2)
C1A 0.231(9) 0.186(8) 0.273(9) -0.131(7) 0.098(8) -0.014(7)
C2 0.076(4) 0.097(4) 0.099(4) -0.003(3) 0.036(3) -0.011(3)
C3 0.065(3) 0.107(5) 0.126(5) 0.011(4) 0.031(4) -0.020(3)
C4 0.058(3) 0.078(4) 0.096(4) 0.010(3) 0.008(3) -0.023(3)
C5 0.057(3) 0.049(3) 0.066(3) 0.004(2) 0.002(2) -0.007(2)
C6 0.061(3) 0.065(3) 0.080(3) -0.012(3) -0.007(2) -0.015(2)
C7 0.109(4) 0.047(3) 0.126(5) -0.006(3) -0.007(4) -0.002(3)
C8 0.126(5) 0.151(6) 0.161(6) -0.038(5) 0.026(5) -0.003(5)
C14 0.0358(19) 0.051(2) 0.061(2) -0.004(2) 0.0092(18) 0.0025(17)
C15 0.059(3) 0.068(3) 0.081(3) -0.012(3) 0.024(2) 0.002(2)
C16 0.055(2) 0.055(3) 0.059(2) -0.005(2) 0.017(2) 0.008(2)
C17 0.041(2) 0.068(3) 0.059(2) -0.009(2) 0.0088(18) 0.0140(19)
C18 0.050(2) 0.076(3) 0.062(3) 0.006(2) 0.011(2) 0.024(2)
C19 0.054(2) 0.059(3) 0.059(2) 0.003(2) 0.025(2) 0.016(2)
C20 0.053(3) 0.085(4) 0.097(4) -0.026(3) -0.006(3) 0.012(3)
C21 0.072(3) 0.066(3) 0.084(3) 0.010(3) 0.032(3) 0.019(2)
C22 0.0375(19) 0.059(3) 0.044(2) -0.0069(17) 0.0054(16) 0.0074(18)
C23 0.042(2) 0.068(3) 0.054(2) -0.001(2) 0.0118(18) 0.0063(19)
C24 0.041(2) 0.055(3) 0.049(2) 0.0030(18) 0.0028(17) 0.0042(18)
C25 0.041(2) 0.070(3) 0.066(3) -0.018(2) 0.0134(19) 0.0080(19)
C26 0.061(3) 0.059(3) 0.080(3) 0.005(2) 0.015(2) -0.003(2)
C27 0.061(3) 0.078(3) 0.054(3) -0.001(2) 0.024(2) 0.015(2)
C28 0.063(3) 0.090(4) 0.054(3) -0.011(3) 0.015(2) 0.013(3)
C29 0.046(2) 0.076(3) 0.061(3) -0.022(2) 0.008(2) 0.008(2)
C30 0.104(4) 0.100(4) 0.075(3) 0.003(3) 0.038(3) 0.003(3)
C31 0.071(3) 0.088(4) 0.080(3) -0.030(3) 0.011(3) -0.005(3)
B1 0.043(2) 0.052(3) 0.061(3) -0.010(2) 0.010(2) 0.006(2)

loop_
_atom_type_symbol
_atom_type_description
_atom_type_scat_dispersion_real
_atom_type_scat_dispersion_imag
_atom_type_scat_source
B B 0.0013 0.0007 'International Tables Vol C Tables 4.2.6.8 and 6.1.1.4'
C C 0.0033 0.0016 'International Tables Vol C Tables 4.2.6.8 and 6.1.1.4'
Co Co 0.3494 0.9721 'International Tables Vol C Tables 4.2.6.8 and 6.1.1.4'
Fe Fe 0.3463 0.8444 'International Tables Vol C Tables 4.2.6.8 and 6.1.1.4'
H H 0.0000 0.0000 'International Tables Vol C Tables 4.2.6.8 and 6.1.1.4'
N N 0.0061 0.0033 'International Tables Vol C Tables 4.2.6.8 and 6.1.1.4'
O O 0.0106 0.0060 'International Tables Vol C Tables 4.2.6.8 and 6.1.1.4'

loop_
_geom_angle_atom_site_label_1
_geom_angle_atom_site_label_2
_geom_angle_atom_site_label_3
_geom_angle
_geom_angle_site_symmetry_1
_geom_angle_site_symmetry_3
_geom_angle_publ_flag
N1 Co1 N1 174.07(19) . 2_655 ?
N1 Co1 N2 99.29(15) 2_655 . ?
N1 Co1 N2 99.29(15) . 2_655 ?
N1 Co1 N2 76.14(16) . . ?
N1 Co1 N2 76.14(16) 2_655 2_655 ?
N2 Co1 N2 82.0(2) . 2_655 ?
N3 Co1 N1 89.75(13) . 2_655 ?
N3 Co1 N1 94.35(14) . . ?
N3 Co1 N1 94.35(14) 2_655 2_655 ?
N3 Co1 N1 89.75(13) 2_655 . ?
N3 Co1 N2 168.59(16) . . ?
N3 Co1 N2 168.59(16) 2_655 2_655 ?
N3 Co1 N2 93.57(15) 2_655 . ?
N3 Co1 N2 93.57(15) . 2_655 ?
N3 Co1 N3 92.7(2) . 2_655 ?
N6 Fe1 N8 86.78(14) . . ?
N6 Fe1 N10 90.39(14) . . ?
N8 Fe1 N10 90.70(14) . . ?
C14 Fe1 N6 96.29(15) . . ?
C14 Fe1 N8 94.92(15) . . ?
C14 Fe1 N10 171.49(17) . . ?
C14 Fe1 C15 83.69(19) . . ?
C14 Fe1 C16 83.85(17) . . ?
C15 Fe1 N6 91.14(18) . . ?
C15 Fe1 N8 177.37(17) . . ?
C15 Fe1 N10 90.93(18) . . ?
C15 Fe1 C16 90.6(2) . . ?
C16 Fe1 N6 178.30(17) . . ?
C16 Fe1 N8 91.52(16) . . ?
C16 Fe1 N10 89.63(16) . . ?
C1 N1 Co1 127.1(3) . . ?
C1 N1 C5 117.4(4) . . ?
C5 N1 Co1 115.2(3) . . ?
C6 N2 Co1 106.7(3) . . ?
C6 N2 C8 108.7(5) . . ?
C7 N2 Co1 107.8(3) . . ?
C7 N2 C6 112.7(5) . . ?
C7 N2 C8 109.7(5) . . ?
C8 N2 Co1 111.3(4) . . ?
C14 N3 Co1 176.7(3) . . ?
N7 N6 Fe1 117.3(2) . . ?
C17 N6 Fe1 136.7(3) . . ?
C17 N6 N7 105.9(3) . . ?
N6 N7 B1 119.4(3) . . ?
C19 N7 N6 109.8(3) . . ?
C19 N7 B1 130.4(4) . . ?
N9 N8 Fe1 117.4(2) . . ?
C22 N8 Fe1 136.3(3) . . ?
C22 N8 N9 106.3(3) . . ?
N8 N9 B1 119.0(3) . . ?
C24 N9 N8 110.0(3) . . ?
C24 N9 B1 130.8(4) . . ?
N11 N10 Fe1 117.5(3) . . ?
C27 N10 Fe1 135.1(3) . . ?
C27 N10 N11 106.9(4) . . ?
N10 N11 B1 118.4(3) . . ?
C29 N11 N10 110.0(4) . . ?
C29 N11 B1 131.6(4) . . ?
C13 N12 C9 120.0 . . ?
N12 C13 H13 120.0 . . ?
C12 C13 N12 120.0 . . ?
C12 C13 H13 120.0 . . ?
C12 C13 H13A 120.0 . . ?
C1A C13 H13A 120.0 . . ?
C1A C13 C12 120.0 . . ?
C13 C12 H12 120.0 . . ?
C11 C12 C13 120.0 . . ?
C11 C12 H12 120.0 . . ?
C12 C11 H11 120.0 . . ?
C12 C11 C10 120.0 . . ?
C10 C11 H11 120.0 . . ?
C11 C10 H10 120.0 . . ?
C9 C10 C11 120.0 . . ?
C9 C10 H10 120.0 . . ?
N12 C9 C8 124.8(6) . . ?
C10 C9 N12 120.0 . . ?
C10 C9 C1A 120.0 . . ?
C10 C9 C8 115.1(6) . . ?
C1A C9 C8 124.8(6) . . ?
N1 C1 H1 118.1 . . ?
N1 C1 C2 123.9(5) . . ?
C2 C1 H1 118.1 . . ?
C13 C1A C9 120.0 . . ?
C13 C1A H1A 120.0 . . ?
C9 C1A H1A 120.0 . . ?
C1 C2 H2 120.8 . . ?
C1 C2 C3 118.4(6) . . ?
C3 C2 H2 120.8 . . ?
C2 C3 H3 120.7 . . ?
C4 C3 C2 118.6(6) . . ?
C4 C3 H3 120.7 . . ?
C3 C4 H4 120.0 . . ?
C3 C4 C5 119.9(5) . . ?
C5 C4 H4 120.0 . . ?
N1 C5 C4 121.9(5) . . ?
N1 C5 C6 115.0(4) . . ?
C4 C5 C6 123.0(4) . . ?
N2 C6 H6A 109.7 . . ?
N2 C6 H6B 109.7 . . ?
C5 C6 N2 110.0(4) . . ?
C5 C6 H6A 109.7 . . ?
C5 C6 H6B 109.7 . . ?
H6A C6 H6B 108.2 . . ?
N2 C7 C7 109.3(5) . 2_655 ?
N2 C7 H7A 109.8 . . ?
N2 C7 H7B 109.8 . . ?
C7 C7 H7A 109.8 2_655 . ?
C7 C7 H7B 109.8 2_655 . ?
H7A C7 H7B 108.3 . . ?
N2 C8 C9 113.3(6) . . ?
N2 C8 H8A 108.9 . . ?
N2 C8 H8B 108.9 . . ?
C9 C8 H8A 108.9 . . ?
C9 C8 H8B 108.9 . . ?
H8A C8 H8B 107.7 . . ?
N3 C14 Fe1 172.9(4) . . ?
N4 C15 Fe1 176.8(5) . . ?
N5 C16 Fe1 178.6(4) . . ?
N6 C17 C20 123.3(4) . . ?
C18 C17 N6 109.0(4) . . ?
C18 C17 C20 127.7(4) . . ?
C17 C18 H18 126.1 . . ?
C19 C18 C17 107.7(4) . . ?
C19 C18 H18 126.1 . . ?
N7 C19 C18 107.6(4) . . ?
N7 C19 C21 122.9(4) . . ?
C18 C19 C21 129.4(4) . . ?
C17 C20 H20A 109.5 . . ?
C17 C20 H20B 109.5 . . ?
C17 C20 H20C 109.5 . . ?
H20A C20 H20B 109.5 . . ?
H20A C20 H20C 109.5 . . ?
H20B C20 H20C 109.5 . . ?
C19 C21 H21A 109.5 . . ?
C19 C21 H21B 109.5 . . ?
C19 C21 H21C 109.5 . . ?
H21A C21 H21B 109.5 . . ?
H21A C21 H21C 109.5 . . ?
H21B C21 H21C 109.5 . . ?
N8 C22 C23 109.6(3) . . ?
N8 C22 C25 123.1(4) . . ?
C23 C22 C25 127.4(4) . . ?
C22 C23 H23 126.8 . . ?
C24 C23 C22 106.3(4) . . ?
C24 C23 H23 126.8 . . ?
N9 C24 C23 107.7(4) . . ?
N9 C24 C26 122.5(4) . . ?
C23 C24 C26 129.7(4) . . ?
C22 C25 H25A 109.5 . . ?
C22 C25 H25B 109.5 . . ?
C22 C25 H25C 109.5 . . ?
H25A C25 H25B 109.5 . . ?
H25A C25 H25C 109.5 . . ?
H25B C25 H25C 109.5 . . ?
C24 C26 H26A 109.5 . . ?
C24 C26 H26B 109.5 . . ?
C24 C26 H26C 109.5 . . ?
H26A C26 H26B 109.5 . . ?
H26A C26 H26C 109.5 . . ?
H26B C26 H26C 109.5 . . ?
N10 C27 C28 108.1(4) . . ?
N10 C27 C30 124.4(4) . . ?
C28 C27 C30 127.5(4) . . ?
C27 C28 H28 126.4 . . ?
C29 C28 C27 107.3(4) . . ?
C29 C28 H28 126.4 . . ?
N11 C29 C28 107.7(4) . . ?
N11 C29 C31 122.7(5) . . ?
C28 C29 C31 129.6(4) . . ?
C27 C30 H30A 109.5 . . ?
C27 C30 H30B 109.5 . . ?
C27 C30 H30C 109.5 . . ?
H30A C30 H30B 109.5 . . ?
H30A C30 H30C 109.5 . . ?
H30B C30 H30C 109.5 . . ?
C29 C31 H31A 109.5 . . ?
C29 C31 H31B 109.5 . . ?
C29 C31 H31C 109.5 . . ?
H31A C31 H31B 109.5 . . ?
H31A C31 H31C 109.5 . . ?
H31B C31 H31C 109.5 . . ?
N7 B1 H1B 111.4(17) . . ?
N9 B1 N7 107.3(3) . . ?
N9 B1 H1B 106.8(18) . . ?
N11 B1 N7 109.6(4) . . ?
N11 B1 N9 107.5(3) . . ?
N11 B1 H1B 113.9(17) . . ?

loop_
_geom_bond_atom_site_label_1
_geom_bond_atom_site_label_2
_geom_bond_distance
_geom_bond_site_symmetry_2
_geom_bond_publ_flag
Co1 N1 2.116(4) . ?
Co1 N1 2.116(4) 2_655 ?
Co1 N2 2.141(4) 2_655 ?
Co1 N2 2.141(4) . ?
Co1 N3 2.034(4) 2_655 ?
Co1 N3 2.034(4) . ?
Fe1 N6 1.974(3) . ?
Fe1 N8 2.015(3) . ?
Fe1 N10 2.028(3) . ?
Fe1 C14 1.904(4) . ?
Fe1 C15 1.927(5) . ?
Fe1 C16 1.933(5) . ?
N1 C1 1.313(6) . ?
N1 C5 1.347(5) . ?
N2 C6 1.476(6) . ?
N2 C7 1.468(7) . ?
N2 C8 1.4985(10) . ?
N3 C14 1.147(5) . ?
N4 C15 1.149(6) . ?
N5 C16 1.133(6) . ?
N6 N7 1.374(5) . ?
N6 C17 1.365(5) . ?
N7 C19 1.345(5) . ?
N7 B1 1.548(5) . ?
N8 N9 1.366(4) . ?
N8 C22 1.349(5) . ?
N9 C24 1.339(5) . ?
N9 B1 1.527(6) . ?
N10 N11 1.373(5) . ?
N10 C27 1.335(5) . ?
N11 C29 1.332(5) . ?
N11 B1 1.518(6) . ?
N12 C13 1.3900 . ?
N12 C9 1.3900 . ?
C13 H13 0.9300 . ?
C13 H13A 0.9300 . ?
C13 C12 1.3900 . ?
C13 C1A 1.3900 . ?
C12 H12 0.9300 . ?
C12 C11 1.3900 . ?
C11 H11 0.9300 . ?
C11 C10 1.3900 . ?
C10 H10 0.9300 . ?
C10 C9 1.3900 . ?
C9 C1A 1.3900 . ?
C9 C8 1.535(9) . ?
C1 H1 0.9300 . ?
C1 C2 1.370(7) . ?
C1A H1A 0.9300 . ?
C2 H2 0.9300 . ?
C2 C3 1.383(8) . ?
C3 H3 0.9300 . ?
C3 C4 1.346(8) . ?
C4 H4 0.9300 . ?
C4 C5 1.378(7) . ?
C5 C6 1.470(7) . ?
C6 H6A 0.9700 . ?
C6 H6B 0.9700 . ?
C7 C7 1.523(11) 2_655 ?
C7 H7A 0.9700 . ?
C7 H7B 0.9700 . ?
C8 H8A 0.9700 . ?
C8 H8B 0.9700 . ?
C17 C18 1.364(6) . ?
C17 C20 1.504(6) . ?
C18 H18 0.9300 . ?
C18 C19 1.364(6) . ?
C19 C21 1.489(6) . ?
C20 H20A 0.9600 . ?
C20 H20B 0.9600 . ?
C20 H20C 0.9600 . ?
C21 H21A 0.9600 . ?
C21 H21B 0.9600 . ?
C21 H21C 0.9600 . ?
C22 C23 1.378(6) . ?
C22 C25 1.492(6) . ?
C23 H23 0.9300 . ?
C23 C24 1.376(6) . ?
C24 C26 1.490(6) . ?
C25 H25A 0.9600 . ?
C25 H25B 0.9600 . ?
C25 H25C 0.9600 . ?
C26 H26A 0.9600 . ?
C26 H26B 0.9600 . ?
C26 H26C 0.9600 . ?
C27 C28 1.398(7) . ?
C27 C30 1.493(7) . ?
C28 H28 0.9300 . ?
C28 C29 1.355(7) . ?
C29 C31 1.485(7) . ?
C30 H30A 0.9600 . ?
C30 H30B 0.9600 . ?
C30 H30C 0.9600 . ?
C31 H31A 0.9600 . ?
C31 H31B 0.9600 . ?
C31 H31C 0.9600 . ?
B1 H1B 1.12(3) . ?

loop_
_geom_torsion_atom_site_label_1
_geom_torsion_atom_site_label_2
_geom_torsion_atom_site_label_3
_geom_torsion_atom_site_label_4
_geom_torsion
_geom_torsion_site_symmetry_1
_geom_torsion_site_symmetry_2
_geom_torsion_site_symmetry_3
_geom_torsion_site_symmetry_4
_geom_torsion_publ_flag
Co1 N1 C1 C2 173.1(4) . . . . ?
Co1 N1 C5 C4 -174.1(4) . . . . ?
Co1 N1 C5 C6 2.6(5) . . . . ?
Co1 N2 C6 C5 -43.2(5) . . . . ?
Co1 N2 C7 C7 -40.5(8) . . . 2_655 ?
Co1 N2 C8 C9 -169.0(5) . . . . ?
Fe1 N6 N7 C19 178.1(3) . . . . ?
Fe1 N6 N7 B1 5.4(5) . . . . ?
Fe1 N6 C17 C18 -177.9(3) . . . . ?
Fe1 N6 C17 C20 2.8(7) . . . . ?
Fe1 N8 N9 C24 179.6(2) . . . . ?
Fe1 N8 N9 B1 -4.6(4) . . . . ?
Fe1 N8 C22 C23 -179.4(3) . . . . ?
Fe1 N8 C22 C25 1.7(6) . . . . ?
Fe1 N10 N11 C29 -171.1(3) . . . . ?
Fe1 N10 N11 B1 6.2(4) . . . . ?
Fe1 N10 C27 C28 170.2(3) . . . . ?
Fe1 N10 C27 C30 -10.7(7) . . . . ?
N1 C1 C2 C3 -0.9(9) . . . . ?
N1 C5 C6 N2 27.8(6) . . . . ?
N6 N7 C19 C18 0.1(5) . . . . ?
N6 N7 C19 C21 178.1(4) . . . . ?
N6 N7 B1 N9 55.2(5) . . . . ?
N6 N7 B1 N11 -61.2(5) . . . . ?
N6 C17 C18 C19 1.5(5) . . . . ?
N7 N6 C17 C18 -1.4(5) . . . . ?
N7 N6 C17 C20 179.3(4) . . . . ?
N8 N9 C24 C23 0.3(4) . . . . ?
N8 N9 C24 C26 -177.6(3) . . . . ?
N8 N9 B1 N7 -54.9(5) . . . . ?
N8 N9 B1 N11 63.0(4) . . . . ?
N8 C22 C23 C24 -1.3(4) . . . . ?
N9 N8 C22 C23 1.5(4) . . . . ?
N9 N8 C22 C25 -177.4(3) . . . . ?
N10 N11 C29 C28 -2.0(5) . . . . ?
N10 N11 C29 C31 178.1(4) . . . . ?
N10 N11 B1 N7 52.8(4) . . . . ?
N10 N11 B1 N9 -63.5(4) . . . . ?
N10 C27 C28 C29 0.1(5) . . . . ?
N11 N10 C27 C28 -1.3(4) . . . . ?
N11 N10 C27 C30 177.8(4) . . . . ?
N12 C13 C12 C11 0.0 . . . . ?
N12 C9 C8 N2 -74.7(8) . . . . ?
C13 N12 C9 C10 0.0 . . . . ?
C13 N12 C9 C8 -176.1(7) . . . . ?
C13 C12 C11 C10 0.0 . . . . ?
C12 C13 C1A C9 0.0 . . . . ?
C12 C11 C10 C9 0.0 . . . . ?
C11 C10 C9 N12 0.0 . . . . ?
C11 C10 C9 C1A 0.0 . . . . ?
C11 C10 C9 C8 176.5(6) . . . . ?
C10 C9 C1A C13 0.0 . . . . ?
C10 C9 C8 N2 109.0(7) . . . . ?
C9 N12 C13 C12 0.0 . . . . ?
C1 N1 C5 C4 -0.3(6) . . . . ?
C1 N1 C5 C6 176.5(4) . . . . ?
C1 C2 C3 C4 1.9(9) . . . . ?
C1A C13 C12 C11 0.0 . . . . ?
C1A C9 C8 N2 -74.7(8) . . . . ?
C2 C3 C4 C5 -2.1(9) . . . . ?
C3 C4 C5 N1 1.4(8) . . . . ?
C3 C4 C5 C6 -175.2(5) . . . . ?
C4 C5 C6 N2 -155.5(5) . . . . ?
C5 N1 C1 C2 0.1(7) . . . . ?
C6 N2 C7 C7 -158.0(7) . . . 2_655 ?
C6 N2 C8 C9 -51.7(8) . . . . ?
C7 N2 C6 C5 74.9(5) . . . . ?
C7 N2 C8 C9 71.9(7) . . . . ?
C8 N2 C6 C5 -163.3(5) . . . . ?
C8 N2 C7 C7 80.8(8) . . . 2_655 ?
C8 C9 C1A C13 -176.1(7) . . . . ?
C17 N6 N7 C19 0.8(4) . . . . ?
C17 N6 N7 B1 -171.9(4) . . . . ?
C17 C18 C19 N7 -1.0(5) . . . . ?
C17 C18 C19 C21 -178.8(4) . . . . ?
C19 N7 B1 N9 -115.7(4) . . . . ?
C19 N7 B1 N11 127.9(4) . . . . ?
C20 C17 C18 C19 -179.2(5) . . . . ?
C22 N8 N9 C24 -1.1(4) . . . . ?
C22 N8 N9 B1 174.8(3) . . . . ?
C22 C23 C24 N9 0.6(4) . . . . ?
C22 C23 C24 C26 178.2(4) . . . . ?
C24 N9 B1 N7 120.0(4) . . . . ?
C24 N9 B1 N11 -122.2(4) . . . . ?
C25 C22 C23 C24 177.5(4) . . . . ?
C27 N10 N11 C29 2.1(4) . . . . ?
C27 N10 N11 B1 179.4(3) . . . . ?
C27 C28 C29 N11 1.2(5) . . . . ?
C27 C28 C29 C31 -179.0(5) . . . . ?
C29 N11 B1 N7 -130.6(4) . . . . ?
C29 N11 B1 N9 113.2(5) . . . . ?
C30 C27 C28 C29 -179.0(5) . . . . ?
B1 N7 C19 C18 171.7(4) . . . . ?
B1 N7 C19 C21 -10.3(7) . . . . ?
B1 N9 C24 C23 -174.9(4) . . . . ?
B1 N9 C24 C26 7.2(6) . . . . ?
B1 N11 C29 C28 -178.9(4) . . . . ?
B1 N11 C29 C31 1.3(7) . . . . ?

loop_
_smtbx_masks_void_nr
_smtbx_masks_void_average_x
_smtbx_masks_void_average_y
_smtbx_masks_void_average_z
_smtbx_masks_void_volume
_smtbx_masks_void_count_electrons
_smtbx_masks_void_content
1 -0.486 0.250 -0.236 945.1 123.7 '4 CH3OH,2HO'
2 -0.473 0.750 0.277 945.1 123.7 '4 CH3OH,2HO'
